data_7210169
loop_
_publ_author_name
'Nayak, Susanta K.'
'Mallik, Srijita Basu'
'Kanaujia, Shankar Prasad'
'Sekar, Kanagaraj'
'Ranganathan, K. R.'
'Ananthalakshmi, V.'
'Jeyaraman, G.'
'Saralaya, S. S.'
'Rao, K. Sundararaja'
'Shridhara, K.'
'Nagarajan, K.'
'Row, Tayur N. Guru'

_publ_section_title
;
 Crystal structures and binding studies of atovaquone and its derivatives
 with cytochrome bc1: a molecular basis for drug design
;
_journal_issue 24
_journal_name_full CrystEngComm
_journal_page_first 4871
_journal_paper_doi 10.1039/c3ce40336j
_journal_volume 15
_journal_year 2013
_chemical_compound_source 'see text'
_chemical_formula_moiety 'C22 H19 Cl O3'
_chemical_formula_sum 'C22 H19 Cl O3'
_chemical_formula_weight 366.82
_chemical_name_common Atovaquone
_chemical_name_systematic
;
trans-2-(4-(4-chlorophenyl) cyclohexyl)-3-hydroxynaphthalene-1,4-dione
;
_space_group_IT_number 14
_symmetry_cell_setting monoclinic
_symmetry_Int_Tables_number 14
_symmetry_space_group_name_Hall '-P 2yn'
_symmetry_space_group_name_H-M 'P 1 21/n 1'
_atom_sites_solution_hydrogens geom
_atom_sites_solution_primary direct
_atom_sites_solution_secondary difmap
_cell_angle_alpha 90
_cell_angle_beta 97.334(2)
_cell_angle_gamma 90
_cell_formula_units_Z 4
_cell_length_a 5.9369(7)
_cell_length_b 18.358(2)
_cell_length_c 16.6699(18)
_cell_measurement_reflns_used 340
_cell_measurement_temperature 292(2)
_cell_measurement_theta_max 27.98
_cell_measurement_theta_min 0.97
_cell_volume 1802.0(3)
_computing_cell_refinement SMART
_computing_data_collection 'SMART (Bruker, 1998)'
_computing_data_reduction 'SAINT (Bruker, 1998)'
_computing_molecular_graphics 'Ortep-3 for Windows (Farrugia, 1997) and CAMERON (Watkin et al., 1993)'
_computing_publication_material 'PLATON (Spek, 2003)'
_computing_structure_refinement 'SHELXL-97 (Sheldrick, 1997)'
_computing_structure_solution 'SHELXTL V6.14 (Bruker, 2000)'
_diffrn_ambient_temperature 292(2)
_diffrn_measured_fraction_theta_full 0.990
_diffrn_measured_fraction_theta_max 0.990
_diffrn_measurement_device_type 'Bruker SMART CCD area detector'
_diffrn_measurement_method '\f and \w scans'
_diffrn_radiation_monochromator graphite
_diffrn_radiation_probe x-ray
_diffrn_radiation_source 'fine-focus sealed tube'
_diffrn_radiation_type MoK\a
_diffrn_radiation_wavelength 0.71073
_diffrn_reflns_av_R_equivalents 0.0777
_diffrn_reflns_av_sigmaI/netI 0.0652
_diffrn_reflns_limit_h_max 7
_diffrn_reflns_limit_h_min -7
_diffrn_reflns_limit_k_max 22
_diffrn_reflns_limit_k_min -22
_diffrn_reflns_limit_l_max 20
_diffrn_reflns_limit_l_min -20
_diffrn_reflns_number 18409
_diffrn_reflns_reduction_process
;
;
_diffrn_reflns_theta_full 26.00
_diffrn_reflns_theta_max 26.00
_diffrn_reflns_theta_min 1.66
_exptl_absorpt_coefficient_mu 0.231
_exptl_absorpt_correction_T_max 0.9863
_exptl_absorpt_correction_T_min 0.9706
_exptl_absorpt_correction_type multi-scan
_exptl_absorpt_process_details 'SADABS, (Sheldrick, 1996)'
_exptl_crystal_colour yellow
_exptl_crystal_density_diffrn 1.352
_exptl_crystal_density_method 'Not Measured'
_exptl_crystal_description block
_exptl_crystal_F_000 768
_exptl_crystal_size_max 0.13
_exptl_crystal_size_mid 0.07
_exptl_crystal_size_min 0.06
_refine_diff_density_max 0.165
_refine_diff_density_min -0.158
_refine_diff_density_rms 0.035
_refine_ls_extinction_method none
_refine_ls_goodness_of_fit_ref 0.952
_refine_ls_hydrogen_treatment mixed
_refine_ls_matrix_type full
_refine_ls_number_parameters 311
_refine_ls_number_reflns 3514
_refine_ls_number_restraints 0
_refine_ls_restrained_S_all 0.952
_refine_ls_R_factor_all 0.1274
_refine_ls_R_factor_gt 0.0550
_refine_ls_shift/su_max 0.000
_refine_ls_shift/su_mean 0.000
_refine_ls_structure_factor_coef Fsqd
_refine_ls_weighting_details 'calc w=1/[\s^2^(Fo^2^)+(0.0339P)^2^+0.0000P] where P=(Fo^2^+2Fc^2^)/3'
_refine_ls_weighting_scheme calc
_refine_ls_wR_factor_gt 0.0818
_refine_ls_wR_factor_ref 0.0989
_reflns_number_gt 1864
_reflns_number_total 3514
_reflns_threshold_expression I>2\s(I)
_cod_data_source_file c3ce40336j.txt
_cod_data_source_block sri4_m1
_cod_depositor_comments
;
The following automatic conversions were performed:

'_symmetry_cell_setting' value 'Monoclinic' changed to 'monoclinic'
according to /home/saulius/struct/CIF-dictionaries/cif_core.dic
dictionary named 'cif_core.dic' version 2.4.2 from 2011-04-26.

Automatic conversion script
Id: cif_fix_values 1891 2012-01-12 08:04:46Z andrius 
;
_cod_original_cell_volume 1801.9(3)
_cod_original_sg_symbol_H-M 'P 21/n'
_cod_database_code 7210169

loop_
_symmetry_equiv_pos_site_id
_symmetry_equiv_pos_as_xyz
1 x,y,z
2 1/2-x,1/2+y,1/2-z
3 -x,-y,-z
4 1/2+x,1/2-y,1/2+z

loop_
_atom_site_label
_atom_site_type_symbol
_atom_site_fract_x
_atom_site_fract_y
_atom_site_fract_z
_atom_site_U_iso_or_equiv
_atom_site_adp_type
_atom_site_occupancy
_atom_site_symmetry_multiplicity
_atom_site_calc_flag
Cl1 Cl -0.66596(14) 0.09957(5) 0.26428(5) 0.0949(3) Uani 1 1 d
O3 O 0.0079(3) 0.03743(10) 0.87621(11) 0.0601(5) Uani 1 1 d
O2 O 0.2448(3) 0.04058(10) 1.02325(10) 0.0635(5) Uani 1 1 d
O1 O 0.5544(3) 0.19112(11) 0.78747(11) 0.0755(6) Uani 1 1 d
C15 C 0.6057(4) 0.15983(13) 0.92538(15) 0.0445(6) Uani 1 1 d
C13 C 0.2637(4) 0.11790(13) 0.82747(14) 0.0437(6) Uani 1 1 d
C10 C 0.1221(4) 0.11813(14) 0.74488(14) 0.0456(7) Uani 1 1 d
C4 C -0.1752(4) 0.12960(12) 0.49294(15) 0.0436(6) Uani 1 1 d
C7 C -0.0081(4) 0.13709(14) 0.56897(15) 0.0473(7) Uani 1 1 d
C5 C -0.3870(4) 0.09833(14) 0.49414(17) 0.0520(7) Uani 1 1 d
C3 C -0.1218(5) 0.15273(14) 0.41836(16) 0.0515(7) Uani 1 1 d
C20 C 0.5280(4) 0.12111(12) 0.98796(15) 0.0440(6) Uani 1 1 d
C9 C 0.2224(5) 0.06939(18) 0.68465(17) 0.0565(8) Uani 1 1 d
C21 C 0.3195(4) 0.07739(13) 0.97137(15) 0.0466(6) Uani 1 1 d
C12 C -0.0953(5) 0.18738(16) 0.63134(17) 0.0515(7) Uani 1 1 d
C14 C 0.4779(4) 0.15805(14) 0.84187(15) 0.0480(7) Uani 1 1 d
C6 C -0.5386(5) 0.08937(15) 0.42467(17) 0.0525(7) Uani 1 1 d
C22 C 0.1987(4) 0.07843(13) 0.88818(15) 0.0445(6) Uani 1 1 d
C1 C -0.4773(5) 0.11238(14) 0.35247(15) 0.0534(7) Uani 1 1 d
C16 C 0.8039(5) 0.20034(15) 0.9398(2) 0.0590(8) Uani 1 1 d
C8 C 0.0589(6) 0.06355(16) 0.60664(18) 0.0557(8) Uani 1 1 d
C2 C -0.2719(5) 0.14419(16) 0.34876(18) 0.0593(8) Uani 1 1 d
C19 C 0.6489(5) 0.12306(17) 1.06559(18) 0.0629(8) Uani 1 1 d
C11 C 0.0677(5) 0.19289(15) 0.70936(17) 0.0542(8) Uani 1 1 d
C18 C 0.8435(5) 0.16393(18) 1.0791(2) 0.0721(10) Uani 1 1 d
C17 C 0.9201(6) 0.20236(18) 1.0171(2) 0.0722(9) Uani 1 1 d
H12E H -0.127(3) 0.2370(12) 0.6086(13) 0.053(7) Uiso 1 1 d
H12A H -0.244(4) 0.1672(11) 0.6455(12) 0.052(7) Uiso 1 1 d
H7A H 0.129(4) 0.1607(12) 0.5518(13) 0.062(8) Uiso 1 1 d
H11A H 0.207(4) 0.2157(13) 0.6961(14) 0.065(9) Uiso 1 1 d
H8A H -0.079(4) 0.0392(14) 0.6185(14) 0.077(10) Uiso 1 1 d
H18 H 0.928(4) 0.1658(13) 1.1298(15) 0.067(8) Uiso 1 1 d
H5 H -0.424(3) 0.0816(11) 0.5428(12) 0.040(7) Uiso 1 1 d
H10A H -0.026(4) 0.1003(12) 0.7545(13) 0.063(8) Uiso 1 1 d
H16 H 0.852(4) 0.2252(13) 0.8918(14) 0.065(9) Uiso 1 1 d
H2 H -0.221(4) 0.1591(13) 0.3016(15) 0.063(8) Uiso 1 1 d
H19 H 0.588(4) 0.0938(12) 1.1053(14) 0.060(9) Uiso 1 1 d
H3 H 0.025(4) 0.1769(13) 0.4158(14) 0.070(8) Uiso 1 1 d
H6 H -0.675(4) 0.0664(13) 0.4270(15) 0.076(9) Uiso 1 1 d
H9A H 0.374(4) 0.0922(13) 0.6743(15) 0.082(10) Uiso 1 1 d
H17 H 1.065(5) 0.2305(15) 1.0255(16) 0.098(11) Uiso 1 1 d
H8E H 0.124(4) 0.0327(13) 0.5673(14) 0.066(8) Uiso 1 1 d
H11E H -0.003(4) 0.2255(14) 0.7462(15) 0.077(9) Uiso 1 1 d
H9E H 0.242(4) 0.0217(15) 0.7095(15) 0.083(10) Uiso 1 1 d
H3O H -0.013(5) 0.0194(14) 0.9264(16) 0.089(10) Uiso 1 1 d

loop_
_atom_site_aniso_label
_atom_site_aniso_U_11
_atom_site_aniso_U_22
_atom_site_aniso_U_33
_atom_site_aniso_U_23
_atom_site_aniso_U_13
_atom_site_aniso_U_12
Cl1 0.0832(6) 0.1297(8) 0.0624(5) -0.0071(5) -0.0270(4) 0.0077(5)
O3 0.0617(13) 0.0644(13) 0.0521(12) 0.0102(10) -0.0002(10) -0.0178(10)
O2 0.0700(13) 0.0697(13) 0.0510(11) 0.0166(10) 0.0084(10) -0.0035(11)
O1 0.0566(12) 0.1043(16) 0.0643(13) 0.0213(12) 0.0032(10) -0.0232(11)
C15 0.0403(15) 0.0404(15) 0.0519(17) -0.0060(13) 0.0030(13) 0.0074(12)
C13 0.0434(15) 0.0448(16) 0.0421(15) -0.0008(12) 0.0028(12) 0.0000(12)
C10 0.0429(16) 0.0539(18) 0.0392(15) 0.0044(13) 0.0017(12) -0.0054(14)
C4 0.0403(15) 0.0419(15) 0.0466(16) -0.0009(12) -0.0018(12) 0.0023(12)
C7 0.0438(15) 0.0523(17) 0.0442(16) 0.0022(14) -0.0003(13) -0.0067(14)
C5 0.0530(18) 0.0591(18) 0.0436(17) 0.0036(15) 0.0053(14) -0.0016(14)
C3 0.0476(17) 0.0517(17) 0.0543(19) 0.0096(14) 0.0023(14) -0.0030(14)
C20 0.0459(15) 0.0386(15) 0.0455(16) -0.0062(12) -0.0024(12) 0.0087(12)
C9 0.062(2) 0.0499(19) 0.0534(19) -0.0035(15) -0.0074(16) 0.0113(16)
C21 0.0538(17) 0.0417(16) 0.0443(16) 0.0030(12) 0.0060(13) 0.0110(13)
C12 0.0553(19) 0.0420(18) 0.0540(18) -0.0017(14) -0.0052(15) 0.0035(15)
C14 0.0405(15) 0.0527(17) 0.0499(17) 0.0055(13) 0.0031(13) -0.0006(13)
C6 0.0450(17) 0.0558(18) 0.0553(19) -0.0045(15) 0.0009(14) -0.0040(14)
C22 0.0450(16) 0.0422(16) 0.0452(16) -0.0006(12) 0.0015(12) -0.0020(13)
C1 0.0562(18) 0.0549(18) 0.0455(17) -0.0004(14) -0.0072(14) 0.0094(15)
C16 0.0461(18) 0.0559(19) 0.071(2) -0.0028(17) -0.0068(16) 0.0018(15)
C8 0.066(2) 0.052(2) 0.0455(18) -0.0081(15) -0.0055(15) 0.0089(17)
C2 0.062(2) 0.066(2) 0.0500(19) 0.0155(16) 0.0084(16) 0.0034(16)
C19 0.065(2) 0.064(2) 0.057(2) -0.0076(17) -0.0027(17) 0.0098(17)
C11 0.062(2) 0.0454(19) 0.0513(19) -0.0049(15) -0.0083(16) 0.0069(16)
C18 0.061(2) 0.076(2) 0.071(2) -0.022(2) -0.0239(19) 0.0104(18)
C17 0.052(2) 0.068(2) 0.092(3) -0.012(2) -0.008(2) 0.0000(18)

loop_
_atom_type_symbol
_atom_type_description
_atom_type_scat_dispersion_real
_atom_type_scat_dispersion_imag
_atom_type_scat_source
O O 0.0106 0.0060 'International Tables Vol C Tables 4.2.6.8 and 6.1.1.4'
Cl Cl 0.1484 0.1585 'International Tables Vol C Tables 4.2.6.8 and 6.1.1.4'
H H 0.0000 0.0000 'International Tables Vol C Tables 4.2.6.8 and 6.1.1.4'
C C 0.0033 0.0016 'International Tables Vol C Tables 4.2.6.8 and 6.1.1.4'

loop_
_geom_angle_atom_site_label_1
_geom_angle_atom_site_label_2
_geom_angle_atom_site_label_3
_geom_angle
C22 O3 H3O 105.8(18)
C16 C15 C20 120.0(2)
C16 C15 C14 119.4(3)
C20 C15 C14 120.6(2)
C22 C13 C14 118.5(2)
C22 C13 C10 120.4(2)
C14 C13 C10 121.1(2)
C11 C10 C13 115.0(2)
C11 C10 C9 110.9(2)
C13 C10 C9 112.2(2)
C11 C10 H10A 102.6(13)
C13 C10 H10A 104.9(13)
C9 C10 H10A 110.4(14)
C5 C4 C3 116.9(2)
C5 C4 C7 121.7(2)
C3 C4 C7 121.5(2)
C4 C7 C8 112.0(2)
C4 C7 C12 112.4(2)
C8 C7 C12 110.4(2)
C4 C7 H7A 105.7(13)
C8 C7 H7A 109.0(13)
C12 C7 H7A 107.0(13)
C6 C5 C4 122.2(3)
C6 C5 H5 119.6(13)
C4 C5 H5 118.1(13)
C2 C3 C4 121.4(3)
C2 C3 H3 119.7(14)
C4 C3 H3 118.8(14)
C15 C20 C19 120.1(3)
C15 C20 C21 119.4(2)
C19 C20 C21 120.6(3)
C10 C9 C8 110.1(2)
C10 C9 H9A 107.1(14)
C8 C9 H9A 111.2(14)
C10 C9 H9E 106.5(15)
C8 C9 H9E 109.3(16)
H9A C9 H9E 112(2)
O2 C21 C20 122.7(2)
O2 C21 C22 119.6(2)
C20 C21 C22 117.7(2)
C11 C12 C7 112.8(2)
C11 C12 H12E 109.4(13)
C7 C12 H12E 110.9(13)
C11 C12 H12A 107.7(12)
C7 C12 H12A 108.6(12)
H12E C12 H12A 107.3(18)
O1 C14 C13 121.6(2)
O1 C14 C15 119.0(2)
C13 C14 C15 119.3(2)
C1 C6 C5 118.8(3)
C1 C6 H6 120.9(16)
C5 C6 H6 120.2(16)
C13 C22 O3 120.4(2)
C13 C22 C21 124.3(2)
O3 C22 C21 115.3(2)
C2 C1 C6 120.9(3)
C2 C1 Cl1 120.1(2)
C6 C1 Cl1 119.0(2)
C17 C16 C15 119.2(3)
C17 C16 H16 125.3(14)
C15 C16 H16 115.5(14)
C7 C8 C9 113.2(2)
C7 C8 H8A 108.0(15)
C9 C8 H8A 108.6(15)
C7 C8 H8E 109.9(14)
C9 C8 H8E 110.5(14)
H8A C8 H8E 106(2)
C1 C2 C3 119.8(3)
C1 C2 H2 124.1(15)
C3 C2 H2 116.1(15)
C18 C19 C20 119.3(3)
C18 C19 H19 125.2(15)
C20 C19 H19 115.5(15)
C10 C11 C12 110.8(2)
C10 C11 H11A 109.4(14)
C12 C11 H11A 107.5(14)
C10 C11 H11E 113.2(14)
C12 C11 H11E 107.3(14)
H11A C11 H11E 109(2)
C19 C18 C17 120.6(3)
C19 C18 H18 121.1(16)
C17 C18 H18 118.3(16)
C18 C17 C16 120.9(3)
C18 C17 H17 121.5(17)
C16 C17 H17 117.6(17)

loop_
_geom_bond_atom_site_label_1
_geom_bond_atom_site_label_2
_geom_bond_distance
Cl1 C1 1.747(2)
O3 C22 1.353(3)
O3 H3O 0.92(3)
O2 C21 1.224(3)
O1 C14 1.226(3)
C15 C16 1.387(3)
C15 C20 1.389(3)
C15 C14 1.498(3)
C13 C22 1.341(3)
C13 C14 1.463(3)
C13 C10 1.519(3)
C10 C11 1.513(3)
C10 C9 1.522(3)
C10 H10A 0.97(2)
C4 C5 1.384(3)
C4 C3 1.388(3)
C4 C7 1.513(3)
C7 C8 1.520(3)
C7 C12 1.529(3)
C7 H7A 1.00(2)
C5 C6 1.383(3)
C5 H5 0.920(19)
C3 C2 1.379(4)
C3 H3 0.98(2)
C20 C19 1.398(3)
C20 C21 1.471(3)
C9 C8 1.524(4)
C9 H9A 1.03(3)
C9 H9E 0.97(3)
C21 C22 1.478(3)
C12 C11 1.522(3)
C12 H12E 1.00(2)
C12 H12A 1.01(2)
C6 C1 1.368(3)
C6 H6 0.92(2)
C1 C2 1.361(4)
C16 C17 1.382(4)
C16 H16 0.99(2)
C8 H8A 0.97(2)
C8 H8E 0.98(2)
C2 H2 0.92(2)
C19 C18 1.372(4)
C19 H19 0.96(2)
C11 H11A 0.98(2)
C11 H11E 0.99(2)
C18 C17 1.376(4)
C18 H18 0.93(2)
C17 H17 1.00(3)

loop_
_geom_torsion_atom_site_label_1
_geom_torsion_atom_site_label_2
_geom_torsion_atom_site_label_3
_geom_torsion_atom_site_label_4
_geom_torsion
C22 C13 C10 C11 130.1(3)
C14 C13 C10 C11 -52.4(3)
C22 C13 C10 C9 -101.8(3)
C14 C13 C10 C9 75.7(3)
C5 C4 C7 C8 61.2(3)
C3 C4 C7 C8 -117.8(3)
C5 C4 C7 C12 -63.8(3)
C3 C4 C7 C12 117.2(3)
C3 C4 C5 C6 0.8(4)
C7 C4 C5 C6 -178.2(2)
C5 C4 C3 C2 -0.7(4)
C7 C4 C3 C2 178.3(2)
C16 C15 C20 C19 0.2(3)
C14 C15 C20 C19 179.9(2)
C16 C15 C20 C21 -179.0(2)
C14 C15 C20 C21 0.7(3)
C11 C10 C9 C8 -57.3(3)
C13 C10 C9 C8 172.5(2)
C15 C20 C21 O2 178.1(2)
C19 C20 C21 O2 -1.0(4)
C15 C20 C21 C22 -1.5(3)
C19 C20 C21 C22 179.3(2)
C4 C7 C12 C11 177.7(2)
C8 C7 C12 C11 51.9(3)
C22 C13 C14 O1 175.0(2)
C10 C13 C14 O1 -2.5(4)
C22 C13 C14 C15 -5.9(3)
C10 C13 C14 C15 176.6(2)
C16 C15 C14 O1 1.8(4)
C20 C15 C14 O1 -177.9(2)
C16 C15 C14 C13 -177.3(2)
C20 C15 C14 C13 3.0(3)
C4 C5 C6 C1 -0.2(4)
C14 C13 C22 O3 -176.5(2)
C10 C13 C22 O3 1.1(4)
C14 C13 C22 C21 5.3(4)
C10 C13 C22 C21 -177.1(2)
O2 C21 C22 C13 178.7(2)
C20 C21 C22 C13 -1.6(3)
O2 C21 C22 O3 0.4(3)
C20 C21 C22 O3 -179.91(19)
C5 C6 C1 C2 -0.6(4)
C5 C6 C1 Cl1 178.8(2)
C20 C15 C16 C17 -0.9(4)
C14 C15 C16 C17 179.4(2)
C4 C7 C8 C9 -178.5(3)
C12 C7 C8 C9 -52.3(4)
C10 C9 C8 C7 55.5(4)
C6 C1 C2 C3 0.8(4)
Cl1 C1 C2 C3 -178.6(2)
C4 C3 C2 C1 -0.1(4)
C15 C20 C19 C18 0.5(4)
C21 C20 C19 C18 179.6(2)
C13 C10 C11 C12 -173.8(2)
C9 C10 C11 C12 57.4(3)
C7 C12 C11 C10 -55.1(4)
C20 C19 C18 C17 -0.4(4)
C19 C18 C17 C16 -0.4(5)
C15 C16 C17 C18 1.0(4)
